data_7133071
loop_
_publ_author_name
'Cheng, Yuhe'
'Hyodo, Tadashi'
'Yamaguchi, Kentaro'
'Ohwada, Tomohiko'
'Otani, Yuko'

_publ_section_title
;
 Complete amide <i>cis</i>-<i>trans</i> switching synchronized with
 disulfide bond formation and cleavage in a proline-mimicking system.
;
_journal_issue 48
_journal_name_full 'Chemical communications (Cambridge, England)'
_journal_page_first 6158
_journal_page_last 6161
_journal_paper_doi 10.1039/d4cc01096e
_journal_volume 60
_journal_year 2024
_chemical_formula_sum 'C11 H17 N O S2'
_chemical_formula_weight 243.37
_chemical_name_systematic YC2-9-no-SS
_space_group_crystal_system monoclinic
_space_group_IT_number 14
_space_group_name_Hall '-P 2ybc'
_space_group_name_H-M_alt 'P 1 21/c 1'
_atom_sites_solution_hydrogens geom
_audit_creation_method SHELXL-2018/3
_audit_update_record
;
2024-02-15 deposited with the CCDC.	2024-05-20 downloaded from the CCDC.
;
_cell_angle_alpha 90
_cell_angle_beta 100.6820(10)
_cell_angle_gamma 90
_cell_formula_units_Z 4
_cell_length_a 15.8974(17)
_cell_length_b 7.8350(8)
_cell_length_c 9.4791(10)
_cell_measurement_reflns_used 6866
_cell_measurement_temperature 100(2)
_cell_measurement_theta_max 26.82
_cell_measurement_theta_min 2.21
_cell_volume 1160.2(2)
_computing_cell_refinement 'SAINT (Bruker AXS, 2004)'
_computing_data_collection 'APEX2 (Bruker AXS, 2006)'
_computing_data_reduction 'SAINT (Bruker AXS, 2004)'
_computing_molecular_graphics 'ORTEP-3 for Windows (Farrugia, 1997)'
_computing_publication_material 'SHELXLE (H\"ubschle et al., 2011)'
_computing_structure_refinement 'SHELXL-2018/3 (Sheldrick, 2018)'
_computing_structure_solution 'SHELXT 2014/5 (Sheldrick, 2015)'
_diffrn_ambient_temperature 100(2)
_diffrn_detector_area_resol_mean 8.333
_diffrn_measured_fraction_theta_full 0.989
_diffrn_measured_fraction_theta_max 0.930
_diffrn_measurement_device_type 'Bruker APEX II CCD area detector'
_diffrn_measurement_method '\f and \w scans'
_diffrn_radiation_type MoK\a
_diffrn_radiation_wavelength 0.71073
_diffrn_reflns_av_R_equivalents 0.0333
_diffrn_reflns_av_unetI/netI 0.0235
_diffrn_reflns_Laue_measured_fraction_full 0.989
_diffrn_reflns_Laue_measured_fraction_max 0.930
_diffrn_reflns_limit_h_max 18
_diffrn_reflns_limit_h_min -19
_diffrn_reflns_limit_k_max 9
_diffrn_reflns_limit_k_min -9
_diffrn_reflns_limit_l_max 11
_diffrn_reflns_limit_l_min -11
_diffrn_reflns_number 10161
_diffrn_reflns_point_group_measured_fraction_full 0.989
_diffrn_reflns_point_group_measured_fraction_max 0.930
_diffrn_reflns_theta_full 25.242
_diffrn_reflns_theta_max 26.120
_diffrn_reflns_theta_min 1.303
_diffrn_source 'fine-focus sealed tube'
_exptl_absorpt_coefficient_mu 0.432
_exptl_absorpt_correction_T_max 0.9281
_exptl_absorpt_correction_T_min 0.8477
_exptl_absorpt_correction_type empirical
_exptl_absorpt_process_details 'SADABS Sheldrick 1996'
_exptl_crystal_colour colorless
_exptl_crystal_density_diffrn 1.393
_exptl_crystal_description prismatic
_exptl_crystal_F_000 520
_exptl_crystal_size_max 0.300
_exptl_crystal_size_mid 0.200
_exptl_crystal_size_min 0.200
_refine_diff_density_max 0.468
_refine_diff_density_min -0.933
_refine_diff_density_rms 0.061
_refine_ls_extinction_method none
_refine_ls_goodness_of_fit_ref 1.062
_refine_ls_hydrogen_treatment constr
_refine_ls_matrix_type full
_refine_ls_number_parameters 136
_refine_ls_number_reflns 2150
_refine_ls_number_restraints 0
_refine_ls_restrained_S_all 1.062
_refine_ls_R_factor_all 0.0505
_refine_ls_R_factor_gt 0.0460
_refine_ls_shift/su_max 0.000
_refine_ls_shift/su_mean 0.000
_refine_ls_structure_factor_coef Fsqd
_refine_ls_weighting_details 'w=1/[\s^2^(Fo^2^)+(0.0301P)^2^+1.9523P] where P=(Fo^2^+2Fc^2^)/3'
_refine_ls_weighting_scheme calc
_refine_ls_wR_factor_gt 0.1043
_refine_ls_wR_factor_ref 0.1078
_reflns_Friedel_coverage 0.000
_reflns_number_gt 1956
_reflns_number_total 2150
_reflns_threshold_expression 'I > 2\s(I)'
_cod_data_source_file d4cc01096e2.cif
_cod_data_source_block YC2-9-no-SS
_cod_depositor_comments 'Adding full bibliography for 7133071.cif.'
_cod_original_sg_symbol_H-M 'P 21/c'
_cod_database_code 7133071
_shelx_shelxl_version_number 2018/3
_shelx_space_group_comment
;
The symmetry employed for this shelxl refinement is uniquely defined
by the following loop, which should always be used as a source of
symmetry information in preference to the above space-group names.
They are only intended as comments.
;
_shelx_estimated_absorpt_t_min 0.881
_shelx_estimated_absorpt_t_max 0.919

loop_
_space_group_symop_operation_xyz
'x, y, z'
'-x, y+1/2, -z+1/2'
'-x, -y, -z'
'x, -y-1/2, z-1/2'

loop_
_atom_site_label
_atom_site_type_symbol
_atom_site_fract_x
_atom_site_fract_y
_atom_site_fract_z
_atom_site_U_iso_or_equiv
_atom_site_adp_type
_atom_site_occupancy
_atom_site_site_symmetry_order
_atom_site_calc_flag
_atom_site_refinement_flags_posn
_atom_site_refinement_flags_adp
_atom_site_refinement_flags_occupancy
_atom_site_disorder_assembly
_atom_site_disorder_group
C1 C 0.28877(13) 0.7898(3) 0.7061(2) 0.0184(4) Uani 1 1 d . . . . .
C2 C 0.21975(14) 0.8073(3) 0.7947(2) 0.0261(5) Uani 1 1 d . . . . .
H2A H 0.242258 0.875291 0.881577 0.031 Uiso 1 1 calc R U . . .
H2AB H 0.205033 0.692556 0.826536 0.031 Uiso 1 1 calc R U . . .
C3 C 0.13897(17) 0.8921(4) 0.7141(3) 0.0441(7) Uani 1 1 d . . . . .
H3A H 0.104585 0.933044 0.784341 0.053 Uiso 1 1 calc R U . . .
H3AB H 0.155269 0.992762 0.662091 0.053 Uiso 1 1 calc R U . . .
C4 C 0.08409(17) 0.7742(4) 0.6075(3) 0.0415(7) Uani 1 1 d . . . . .
H4A H 0.116189 0.742945 0.531188 0.050 Uiso 1 1 calc R U . . .
H4AB H 0.031800 0.836062 0.561706 0.050 Uiso 1 1 calc R U . . .
C5 C 0.22871(16) 0.3933(3) 0.7749(3) 0.0329(6) Uani 1 1 d . . . . .
H5A H 0.218123 0.463292 0.856794 0.039 Uiso 1 1 calc R U . . .
H5AB H 0.238838 0.274559 0.809750 0.039 Uiso 1 1 calc R U . . .
C6 C 0.30932(14) 0.4579(3) 0.7290(2) 0.0200(5) Uani 1 1 d . . . . .
C7 C 0.32888(19) 0.3536(3) 0.6006(3) 0.0366(6) Uani 1 1 d . . . . .
H7A H 0.351666 0.239374 0.632044 0.044 Uiso 1 1 calc R U . . .
H7AB H 0.276781 0.339432 0.526144 0.044 Uiso 1 1 calc R U . . .
C8 C 0.39634(17) 0.4601(3) 0.5437(2) 0.0354(6) Uani 1 1 d . . . . .
H8A H 0.451578 0.398686 0.554405 0.042 Uiso 1 1 calc R U . . .
H8AB H 0.376855 0.490887 0.441593 0.042 Uiso 1 1 calc R U . . .
C9 C 0.40364(14) 0.6170(3) 0.6398(2) 0.0230(5) Uani 1 1 d . . . . .
H9 H 0.425331 0.721374 0.597403 0.028 Uiso 1 1 calc R U . . .
C10 C 0.45358(14) 0.5690(3) 0.7900(2) 0.0274(5) Uani 1 1 d . . . . .
H10A H 0.467677 0.671435 0.850872 0.033 Uiso 1 1 calc R U . . .
H10B H 0.507071 0.507314 0.783400 0.033 Uiso 1 1 calc R U . . .
C11 C 0.38962(14) 0.4517(3) 0.8492(2) 0.0235(5) Uani 1 1 d . . . . .
H11A H 0.412053 0.333939 0.864248 0.028 Uiso 1 1 calc R U . . .
H11B H 0.377026 0.496198 0.940784 0.028 Uiso 1 1 calc R U . . .
N1 N 0.31554(10) 0.6339(2) 0.67072(17) 0.0146(4) Uani 1 1 d . . . . .
O1 O 0.32037(12) 0.9200(2) 0.6655(2) 0.0350(4) Uani 1 1 d . . . . .
S1 S 0.05323(4) 0.58044(14) 0.69050(8) 0.0559(3) Uani 1 1 d . . . . .
S2 S 0.13174(5) 0.39638(10) 0.63526(8) 0.0482(2) Uani 1 1 d . . . . .

loop_
_atom_site_aniso_label
_atom_site_aniso_U_11
_atom_site_aniso_U_22
_atom_site_aniso_U_33
_atom_site_aniso_U_23
_atom_site_aniso_U_13
_atom_site_aniso_U_12
C1 0.0199(10) 0.0174(11) 0.0180(10) 0.0001(8) 0.0038(8) 0.0017(8)
C2 0.0230(11) 0.0331(13) 0.0232(11) -0.0066(10) 0.0068(9) 0.0061(10)
C3 0.0320(14) 0.0590(19) 0.0407(15) -0.0125(13) 0.0057(12) 0.0236(13)
C4 0.0278(13) 0.0656(19) 0.0295(13) 0.0019(13) 0.0007(10) 0.0152(13)
C5 0.0369(14) 0.0300(13) 0.0265(12) 0.0115(10) -0.0080(10) -0.0166(11)
C6 0.0307(12) 0.0128(10) 0.0144(10) 0.0010(8) -0.0014(8) -0.0007(8)
C7 0.0669(18) 0.0197(12) 0.0202(12) -0.0056(9) 0.0000(11) 0.0087(12)
C8 0.0461(15) 0.0413(15) 0.0193(11) -0.0009(10) 0.0075(10) 0.0267(12)
C9 0.0192(11) 0.0309(12) 0.0205(11) 0.0044(9) 0.0081(9) 0.0078(9)
C10 0.0201(11) 0.0388(14) 0.0228(11) 0.0013(10) 0.0024(9) 0.0065(10)
C11 0.0278(12) 0.0240(12) 0.0170(10) 0.0026(9) -0.0003(9) 0.0050(9)
N1 0.0162(8) 0.0137(8) 0.0149(8) 0.0013(6) 0.0054(7) 0.0004(6)
O1 0.0493(11) 0.0165(8) 0.0441(10) 0.0053(7) 0.0213(9) -0.0016(7)
S1 0.0183(3) 0.1162(8) 0.0325(4) 0.0117(4) 0.0025(3) -0.0209(4)
S2 0.0448(4) 0.0459(4) 0.0431(4) 0.0112(3) -0.0195(3) -0.0286(3)

loop_
_atom_type_symbol
_atom_type_description
_atom_type_scat_dispersion_real
_atom_type_scat_dispersion_imag
_atom_type_scat_source
C C 0.0033 0.0016 'International Tables Vol C Tables 4.2.6.8 and 6.1.1.4'
H H 0.0000 0.0000 'International Tables Vol C Tables 4.2.6.8 and 6.1.1.4'
N N 0.0061 0.0033 'International Tables Vol C Tables 4.2.6.8 and 6.1.1.4'
O O 0.0106 0.0060 'International Tables Vol C Tables 4.2.6.8 and 6.1.1.4'
S S 0.1246 0.1234 'International Tables Vol C Tables 4.2.6.8 and 6.1.1.4'

loop_
_geom_angle_atom_site_label_1
_geom_angle_atom_site_label_2
_geom_angle_atom_site_label_3
_geom_angle
_geom_angle_site_symmetry_1
_geom_angle_site_symmetry_3
_geom_angle_publ_flag
O1 C1 N1 120.32(19) . . ?
O1 C1 C2 118.7(2) . . ?
N1 C1 C2 120.97(19) . . ?
C1 C2 C3 113.2(2) . . ?
C1 C2 H2A 108.9 . . ?
C3 C2 H2A 108.9 . . ?
C1 C2 H2AB 108.9 . . ?
C3 C2 H2AB 108.9 . . ?
H2A C2 H2AB 107.8 . . ?
C4 C3 C2 113.4(2) . . ?
C4 C3 H3A 108.9 . . ?
C2 C3 H3A 108.9 . . ?
C4 C3 H3AB 108.9 . . ?
C2 C3 H3AB 108.9 . . ?
H3A C3 H3AB 107.7 . . ?
C3 C4 S1 112.8(2) . . ?
C3 C4 H4A 109.0 . . ?
S1 C4 H4A 109.0 . . ?
C3 C4 H4AB 109.0 . . ?
S1 C4 H4AB 109.0 . . ?
H4A C4 H4AB 107.8 . . ?
C6 C5 S2 115.48(16) . . ?
C6 C5 H5A 108.4 . . ?
S2 C5 H5A 108.4 . . ?
C6 C5 H5AB 108.4 . . ?
S2 C5 H5AB 108.4 . . ?
H5A C5 H5AB 107.5 . . ?
N1 C6 C5 122.11(19) . . ?
N1 C6 C7 99.21(16) . . ?
C5 C6 C7 110.7(2) . . ?
N1 C6 C11 101.47(16) . . ?
C5 C6 C11 113.89(17) . . ?
C7 C6 C11 107.73(19) . . ?
C8 C7 C6 104.19(19) . . ?
C8 C7 H7A 110.9 . . ?
C6 C7 H7A 110.9 . . ?
C8 C7 H7AB 110.9 . . ?
C6 C7 H7AB 110.9 . . ?
H7A C7 H7AB 108.9 . . ?
C9 C8 C7 102.13(18) . . ?
C9 C8 H8A 111.3 . . ?
C7 C8 H8A 111.3 . . ?
C9 C8 H8AB 111.3 . . ?
C7 C8 H8AB 111.3 . . ?
H8A C8 H8AB 109.2 . . ?
N1 C9 C8 102.67(18) . . ?
N1 C9 C10 100.49(16) . . ?
C8 C9 C10 108.91(19) . . ?
N1 C9 H9 114.4 . . ?
C8 C9 H9 114.4 . . ?
C10 C9 H9 114.4 . . ?
C9 C10 C11 102.64(17) . . ?
C9 C10 H10A 111.2 . . ?
C11 C10 H10A 111.2 . . ?
C9 C10 H10B 111.2 . . ?
C11 C10 H10B 111.2 . . ?
H10A C10 H10B 109.2 . . ?
C6 C11 C10 102.84(16) . . ?
C6 C11 H11A 111.2 . . ?
C10 C11 H11A 111.2 . . ?
C6 C11 H11B 111.2 . . ?
C10 C11 H11B 111.2 . . ?
H11A C11 H11B 109.1 . . ?
C1 N1 C9 118.58(17) . . ?
C1 N1 C6 133.94(17) . . ?
C9 N1 C6 96.89(16) . . ?
C4 S1 S2 104.62(9) . . ?
C5 S2 S1 107.24(10) . . ?

loop_
_geom_bond_atom_site_label_1
_geom_bond_atom_site_label_2
_geom_bond_distance
_geom_bond_site_symmetry_2
_geom_bond_publ_flag
C1 O1 1.230(3) . ?
C1 N1 1.356(3) . ?
C1 C2 1.507(3) . ?
C2 C3 1.520(3) . ?
C2 H2A 0.9900 . ?
C2 H2AB 0.9900 . ?
C3 C4 1.519(4) . ?
C3 H3A 0.9900 . ?
C3 H3AB 0.9900 . ?
C4 S1 1.819(3) . ?
C4 H4A 0.9900 . ?
C4 H4AB 0.9900 . ?
C5 C6 1.515(3) . ?
C5 S2 1.837(2) . ?
C5 H5A 0.9900 . ?
C5 H5AB 0.9900 . ?
C6 N1 1.496(3) . ?
C6 C7 1.545(3) . ?
C6 C11 1.546(3) . ?
C7 C8 1.534(4) . ?
C7 H7A 0.9900 . ?
C7 H7AB 0.9900 . ?
C8 C9 1.522(3) . ?
C8 H8A 0.9900 . ?
C8 H8AB 0.9900 . ?
C9 N1 1.489(3) . ?
C9 C10 1.543(3) . ?
C9 H9 1.0000 . ?
C10 C11 1.551(3) . ?
C10 H10A 0.9900 . ?
C10 H10B 0.9900 . ?
C11 H11A 0.9900 . ?
C11 H11B 0.9900 . ?
S1 S2 2.0381(14) . ?

loop_
_geom_torsion_atom_site_label_1
_geom_torsion_atom_site_label_2
_geom_torsion_atom_site_label_3
_geom_torsion_atom_site_label_4
_geom_torsion
_geom_torsion_site_symmetry_1
_geom_torsion_site_symmetry_2
_geom_torsion_site_symmetry_3
_geom_torsion_site_symmetry_4
_geom_torsion_publ_flag
O1 C1 C2 C3 64.0(3) . . . . ?
N1 C1 C2 C3 -115.7(2) . . . . ?
C1 C2 C3 C4 76.6(3) . . . . ?
C2 C3 C4 S1 56.7(3) . . . . ?
S2 C5 C6 N1 58.2(3) . . . . ?
S2 C5 C6 C7 -57.9(2) . . . . ?
S2 C5 C6 C11 -179.50(16) . . . . ?
N1 C6 C7 C8 36.5(2) . . . . ?
C5 C6 C7 C8 166.07(19) . . . . ?
C11 C6 C7 C8 -68.8(2) . . . . ?
C6 C7 C8 C9 -3.2(2) . . . . ?
C7 C8 C9 N1 -31.7(2) . . . . ?
C7 C8 C9 C10 74.2(2) . . . . ?
N1 C9 C10 C11 37.4(2) . . . . ?
C8 C9 C10 C11 -70.0(2) . . . . ?
N1 C6 C11 C10 -31.3(2) . . . . ?
C5 C6 C11 C10 -164.34(19) . . . . ?
C7 C6 C11 C10 72.4(2) . . . . ?
C9 C10 C11 C6 -3.6(2) . . . . ?
O1 C1 N1 C9 25.7(3) . . . . ?
C2 C1 N1 C9 -154.63(19) . . . . ?
O1 C1 N1 C6 161.3(2) . . . . ?
C2 C1 N1 C6 -19.0(3) . . . . ?
C8 C9 N1 C1 -155.30(18) . . . . ?
C10 C9 N1 C1 92.4(2) . . . . ?
C8 C9 N1 C6 55.18(18) . . . . ?
C10 C9 N1 C6 -57.12(19) . . . . ?
C5 C6 N1 C1 41.0(3) . . . . ?
C7 C6 N1 C1 162.7(2) . . . . ?
C11 C6 N1 C1 -86.9(3) . . . . ?
C5 C6 N1 C9 -177.17(19) . . . . ?
C7 C6 N1 C9 -55.48(19) . . . . ?
C11 C6 N1 C9 54.86(18) . . . . ?
C3 C4 S1 S2 -102.93(18) . . . . ?
C6 C5 S2 S1 -110.42(18) . . . . ?
